data_4060469
loop_
_publ_author_name
'Vojtech Jancik'
'Leslie W. Pineda'
'A. Claudia St\"uckl'
'Herbert W. Roesky'
'Regine Herbst-Irmer'

_journal_name_full Organometallics
_journal_paper_doi 10.1021/om049400b
_journal_year 2005
_chemical_formula_sum 'C34 H51 I N2 Ti'
_chemical_formula_weight 662.57
_space_group_IT_number 14
_space_group_name_Hall '-P 2yn'
_symmetry_cell_setting monoclinic
_symmetry_space_group_name_Hall '-P 2yn'
_symmetry_space_group_name_H-M 'P 1 21/n 1'
_cell_angle_alpha 90.00
_cell_angle_beta 107.242(2)
_cell_angle_gamma 90.00
_cell_formula_units_Z 4
_cell_length_a 10.4564(8)
_cell_length_b 27.710(2)
_cell_length_c 12.3526(9)
_cell_measurement_temperature 113(2)
_cell_volume 3418.3(4)
_diffrn_ambient_temperature 113(2)
_exptl_crystal_density_diffrn 1.287
_cod_depositor_comments
;
The following automatic conversions were performed:
'_symmetry_cell_setting' value 'Monoclinic' changed to 'monoclinic'
according to '/home/saulius/struct/CIF-dictionaries/cif_core.dic'
dictionary named 'cif_core.dic' version 2.4.1 from 2010-06-29.

Automatic conversion script
Id: cif_fix_enum 1527 2010-12-29 10:47:43Z saulius 
;
_cod_original_sg_symbol_H-M 'P 21/n'
_cod_database_code 4060469

loop_
_symmetry_equiv_pos_as_xyz
'x, y, z'
'-x+1/2, y+1/2, -z+1/2'
'-x, -y, -z'
'x-1/2, -y-1/2, z-1/2'

loop_
_atom_site_label
_atom_site_type_symbol
_atom_site_fract_x
_atom_site_fract_y
_atom_site_fract_z
_atom_site_U_iso_or_equiv
_atom_site_adp_type
_atom_site_occupancy
_atom_site_symmetry_multiplicity
_atom_site_calc_flag
_atom_site_refinement_flags
_atom_site_disorder_assembly
_atom_site_disorder_group
Ti1 Ti -0.19193(6) 0.10873(3) 0.87302(5) 0.02043(17) Uani 0.9513(8) 1 d P . .
N2 N -0.3516(2) 0.08013(10) 0.7580(2) 0.0209(6) Uani 1 1 d . . .
C3 C -0.3675(3) 0.03503(12) 0.7911(3) 0.0218(8) Uani 1 1 d . . .
C4 C -0.3369(3) 0.02178(13) 0.9059(3) 0.0214(8) Uani 1 1 d . . .
C5 C -0.3060(3) 0.05052(11) 1.0046(3) 0.0205(8) Uani 1 1 d . . .
N6 N -0.2666(2) 0.09629(9) 1.0047(2) 0.0184(6) Uani 1 1 d . . .
C7 C -0.4182(3) 0.09396(12) 0.6413(3) 0.0229(8) Uani 1 1 d . . .
C8 C -0.5555(3) 0.10504(12) 0.6094(3) 0.0246(8) Uani 1 1 d . . .
C9 C -0.6173(3) 0.11779(13) 0.4967(3) 0.0287(9) Uani 1 1 d . . .
C10 C -0.5471(3) 0.11999(13) 0.4191(3) 0.0284(9) Uani 1 1 d . . .
C11 C -0.4119(4) 0.11006(13) 0.4517(3) 0.0297(9) Uani 1 1 d . . .
C12 C -0.3449(3) 0.09665(13) 0.5634(3) 0.0282(9) Uani 1 1 d . . .
C13 C -0.1962(4) 0.08535(16) 0.5932(3) 0.0379(11) Uani 1 1 d . . .
C14 C -0.1138(5) 0.1303(2) 0.5911(5) 0.0502(13) Uani 1 1 d . . .
C15 C -0.1682(5) 0.04622(19) 0.5186(4) 0.0496(12) Uani 1 1 d . . .
C16 C -0.6379(3) 0.10500(15) 0.6921(3) 0.0311(9) Uani 1 1 d . . .
C17 C -0.6991(4) 0.15429(18) 0.6966(4) 0.0445(12) Uani 1 1 d . . .
C18 C -0.7452(4) 0.06668(18) 0.6637(4) 0.0409(10) Uani 1 1 d . . .
C19 C -0.4193(4) -0.00424(16) 0.7048(4) 0.0324(10) Uani 1 1 d . . .
C20 C -0.3186(4) 0.02719(15) 1.1111(3) 0.0267(9) Uani 1 1 d . . .
C21 C -0.2515(3) 0.12691(12) 1.1027(3) 0.0204(8) Uani 1 1 d . . .
C22 C -0.1315(3) 0.12605(12) 1.1920(3) 0.0246(8) Uani 1 1 d . . .
C23 C -0.1207(4) 0.15789(15) 1.2818(3) 0.0352(10) Uani 1 1 d . . .
C24 C -0.2219(4) 0.18863(15) 1.2839(3) 0.0374(10) Uani 1 1 d . . .
C25 C -0.3395(4) 0.18866(14) 1.1955(3) 0.0308(9) Uani 1 1 d . . .
C26 C -0.3569(3) 0.15826(12) 1.1026(3) 0.0235(8) Uani 1 1 d . . .
C27 C -0.4879(3) 0.15910(13) 1.0072(3) 0.0279(9) Uani 1 1 d . . .
C28 C -0.5484(6) 0.20877(18) 0.9843(5) 0.0586(14) Uani 1 1 d . . .
C29 C -0.5866(5) 0.1237(2) 1.0286(5) 0.0608(15) Uani 1 1 d . . .
C30 C -0.0133(3) 0.09367(13) 1.1935(3) 0.0262(8) Uani 1 1 d . . .
C31 C 0.1065(4) 0.12363(18) 1.1871(4) 0.0387(11) Uani 1 1 d . . .
C32 C 0.0269(4) 0.06151(18) 1.2988(3) 0.0376(10) Uani 1 1 d . . .
I33 I 0.04057(3) 0.063581(15) 0.90166(3) 0.03125(10) Uani 0.9513(8) 1 d P . .
C34 C -0.1752(4) 0.17414(15) 0.8660(3) 0.0335(10) Uani 0.9513(8) 1 d P . .
C35 C -0.1231(5) 0.22473(14) 0.8776(4) 0.0486(12) Uani 0.9513(8) 1 d P . .
C36 C -0.1899(5) 0.25401(16) 0.7729(4) 0.0702(15) Uani 0.9513(8) 1 d P . .
H82 H -0.1820 0.2370 0.7056 0.105 Uiso 0.9513(8) 1 calc PR . .
H83 H -0.1462 0.2856 0.7783 0.105 Uiso 0.9513(8) 1 calc PR . .
H81 H -0.2848 0.2585 0.7668 0.105 Uiso 0.9513(8) 1 calc PR . .
C37 C 0.0291(4) 0.22249(17) 0.8923(4) 0.0684(15) Uani 0.9513(8) 1 d P . .
H86 H 0.0716 0.1996 0.9527 0.103 Uiso 0.9513(8) 1 calc PR . .
H85 H 0.0684 0.2546 0.9123 0.103 Uiso 0.9513(8) 1 calc PR . .
H84 H 0.0435 0.2119 0.8211 0.103 Uiso 0.9513(8) 1 calc PR . .
C38 C -0.1359(7) 0.24656(18) 0.9872(5) 0.107(2) Uani 0.9513(8) 1 d P . .
H89 H -0.2298 0.2547 0.9777 0.160 Uiso 0.9513(8) 1 calc PR . .
H87 H -0.0812 0.2759 1.0053 0.160 Uiso 0.9513(8) 1 calc PR . .
H88 H -0.1049 0.2232 1.0490 0.160 Uiso 0.9513(8) 1 calc PR . .
H39 H -0.346(3) -0.0106(10) 0.919(2) 0.012(8) Uiso 1 1 d . . .
H40 H -0.717(3) 0.1247(10) 0.476(2) 0.025(9) Uiso 1 1 d . . .
H41 H -0.583(3) 0.1308(10) 0.346(3) 0.019(9) Uiso 1 1 d . . .
H42 H -0.364(3) 0.1128(10) 0.402(2) 0.011(8) Uiso 1 1 d . . .
H43 H -0.169(3) 0.0734(12) 0.664(3) 0.033(10) Uiso 1 1 d . . .
H44 H -0.133(4) 0.1416(14) 0.522(4) 0.055(14) Uiso 1 1 d . . .
H45 H -0.021(4) 0.1211(13) 0.620(3) 0.051(12) Uiso 1 1 d . . .
H46 H -0.121(4) 0.1551(16) 0.635(4) 0.079(19) Uiso 1 1 d . . .
H47 H -0.077(4) 0.0377(15) 0.541(3) 0.069(14) Uiso 1 1 d . . .
H48 H -0.219(4) 0.0163(14) 0.518(3) 0.050(13) Uiso 1 1 d . . .
H49 H -0.193(3) 0.0570(13) 0.438(3) 0.055(12) Uiso 1 1 d . . .
H50 H -0.584(3) 0.0998(10) 0.762(3) 0.015(8) Uiso 1 1 d . . .
H51 H -0.768(3) 0.1637(12) 0.625(3) 0.042(11) Uiso 1 1 d . . .
H52 H -0.745(3) 0.1560(11) 0.746(3) 0.022(10) Uiso 1 1 d . . .
H53 H -0.642(3) 0.1812(13) 0.710(3) 0.043(12) Uiso 1 1 d . . .
H54 H -0.814(3) 0.0714(13) 0.583(3) 0.052(11) Uiso 1 1 d . . .
H55 H -0.711(3) 0.0325(13) 0.661(3) 0.037(11) Uiso 1 1 d . . .
H56 H -0.802(3) 0.0669(12) 0.712(3) 0.036(10) Uiso 1 1 d . . .
H57 H -0.374(4) -0.0075(15) 0.652(4) 0.069(15) Uiso 1 1 d . . .
H58 H -0.501(4) 0.0025(13) 0.662(3) 0.044(12) Uiso 1 1 d . . .
H59 H -0.421(3) -0.0352(14) 0.740(3) 0.049(12) Uiso 1 1 d . . .
H60 H -0.375(3) -0.0009(12) 1.093(3) 0.027(9) Uiso 1 1 d . . .
H61 H -0.231(4) 0.0153(13) 1.155(3) 0.057(12) Uiso 1 1 d . . .
H62 H -0.342(3) 0.0501(12) 1.160(3) 0.044(12) Uiso 1 1 d . . .
H63 H -0.038(3) 0.1565(13) 1.338(3) 0.047(11) Uiso 1 1 d . . .
H64 H -0.208(4) 0.2119(14) 1.349(3) 0.066(13) Uiso 1 1 d . . .
H65 H -0.402(3) 0.2095(11) 1.190(3) 0.027(10) Uiso 1 1 d . . .
H66 H -0.473(3) 0.1484(11) 0.941(2) 0.019(9) Uiso 1 1 d . . .
H67 H -0.583(5) 0.2202(19) 1.050(4) 0.12(2) Uiso 1 1 d . . .
H68 H -0.478(4) 0.2309(17) 0.971(4) 0.088(18) Uiso 1 1 d . . .
H69 H -0.628(4) 0.2090(13) 0.917(3) 0.052(12) Uiso 1 1 d . . .
H70 H -0.552(4) 0.0900(16) 1.041(4) 0.070(16) Uiso 1 1 d . . .
H71 H -0.602(3) 0.1309(13) 1.096(3) 0.036(13) Uiso 1 1 d . . .
H72 H -0.663(3) 0.1249(12) 0.969(3) 0.037(10) Uiso 1 1 d . . .
H73 H -0.036(2) 0.0730(9) 1.127(2) 0.000(7) Uiso 1 1 d . . .
H74 H 0.084(3) 0.1443(12) 1.119(3) 0.039(11) Uiso 1 1 d . . .
H75 H 0.184(4) 0.0977(15) 1.184(3) 0.079(15) Uiso 1 1 d . . .
H76 H 0.140(4) 0.1446(14) 1.245(3) 0.059(14) Uiso 1 1 d . . .
H77 H 0.087(4) 0.0393(13) 1.294(3) 0.046(12) Uiso 1 1 d . . .
H78 H 0.055(3) 0.0818(12) 1.366(3) 0.041(11) Uiso 1 1 d . . .
H79 H -0.048(3) 0.0388(12) 1.301(3) 0.042(11) Uiso 1 1 d . . .
Ti1A Ti -0.2165(16) 0.1397(8) 0.8685(14) 0.038(4) Uiso 0.0487(8) 1 d P . .
I33A I -0.3355(5) 0.2119(2) 0.7547(4) 0.040(2) Uani 0.0487(8) 1 d P . .
I33B I 0.0098(10) 0.0874(5) 0.8875(8) 0.097(5) Uani 0.0487(8) 1 d P . .
H80 H -0.273(4) 0.1749(14) 0.833(3) 0.055(12) Uiso 1 1 d . . .

loop_
_atom_site_aniso_label
_atom_site_aniso_U_11
_atom_site_aniso_U_22
_atom_site_aniso_U_33
_atom_site_aniso_U_23
_atom_site_aniso_U_13
_atom_site_aniso_U_12
Ti1 0.0172(3) 0.0281(5) 0.0167(4) 0.0001(3) 0.0062(3) -0.0035(3)
N2 0.0192(13) 0.0273(17) 0.0178(15) -0.0009(13) 0.0078(11) -0.0008(12)
C3 0.0147(16) 0.028(2) 0.0228(19) -0.0045(17) 0.0053(14) -0.0004(15)
C4 0.0223(17) 0.019(2) 0.024(2) 0.0008(17) 0.0085(15) -0.0030(16)
C5 0.0142(15) 0.026(2) 0.0210(18) 0.0045(16) 0.0042(13) 0.0016(14)
N6 0.0145(13) 0.0238(17) 0.0162(15) 0.0007(13) 0.0035(11) 0.0011(12)
C7 0.0247(17) 0.025(2) 0.0166(18) -0.0020(16) 0.0033(14) -0.0011(16)
C8 0.0218(17) 0.030(2) 0.0237(19) -0.0046(18) 0.0084(15) -0.0027(16)
C9 0.0187(17) 0.041(2) 0.024(2) -0.0013(18) 0.0016(15) -0.0006(17)
C10 0.033(2) 0.031(2) 0.016(2) 0.0028(18) -0.0001(16) 0.0000(17)
C11 0.033(2) 0.040(2) 0.020(2) 0.0023(18) 0.0133(17) 0.0003(18)
C12 0.0256(18) 0.040(2) 0.0194(19) 0.0005(18) 0.0066(15) 0.0012(17)
C13 0.030(2) 0.069(3) 0.017(2) 0.012(2) 0.0102(17) 0.008(2)
C14 0.031(2) 0.084(4) 0.038(3) -0.001(3) 0.013(2) -0.006(3)
C15 0.046(3) 0.062(4) 0.045(3) 0.008(3) 0.020(2) 0.024(3)
C16 0.0191(18) 0.056(3) 0.017(2) 0.004(2) 0.0030(16) 0.0070(18)
C17 0.035(2) 0.064(4) 0.039(3) -0.004(3) 0.019(2) 0.006(2)
C18 0.035(2) 0.051(3) 0.041(3) 0.014(3) 0.018(2) 0.005(2)
C19 0.037(2) 0.031(3) 0.026(2) -0.004(2) 0.004(2) 0.000(2)
C20 0.029(2) 0.031(2) 0.022(2) 0.0060(19) 0.0105(17) -0.0040(19)
C21 0.0237(17) 0.0218(19) 0.0176(18) 0.0012(16) 0.0092(14) -0.0045(15)
C22 0.0239(17) 0.035(2) 0.0165(18) 0.0000(17) 0.0089(15) -0.0067(16)
C23 0.031(2) 0.050(3) 0.022(2) -0.004(2) 0.0037(17) -0.009(2)
C24 0.044(2) 0.039(3) 0.027(2) -0.015(2) 0.0087(18) -0.006(2)
C25 0.036(2) 0.033(2) 0.026(2) -0.0001(19) 0.0126(18) 0.005(2)
C26 0.0279(18) 0.023(2) 0.0217(19) 0.0004(16) 0.0111(15) -0.0025(16)
C27 0.0270(19) 0.030(2) 0.025(2) -0.0036(18) 0.0064(16) 0.0055(17)
C28 0.061(3) 0.048(3) 0.051(3) 0.000(3) -0.009(3) 0.020(3)
C29 0.029(2) 0.085(5) 0.060(4) 0.021(3) -0.002(3) -0.008(3)
C30 0.0207(17) 0.039(2) 0.0176(19) -0.0006(18) 0.0037(15) 0.0008(17)
C31 0.028(2) 0.055(3) 0.032(2) 0.002(2) 0.0064(19) -0.005(2)
C32 0.030(2) 0.053(3) 0.026(2) 0.002(2) 0.0025(17) 0.003(2)
I33 0.02060(14) 0.0497(2) 0.02473(15) 0.00031(19) 0.00871(11) 0.00340(17)
C34 0.039(2) 0.033(3) 0.035(2) 0.000(2) 0.0201(19) -0.007(2)
C35 0.088(3) 0.024(2) 0.046(3) 0.001(2) 0.039(3) -0.010(2)
C36 0.082(4) 0.036(3) 0.091(4) 0.013(3) 0.023(3) 0.001(3)
C37 0.066(3) 0.062(3) 0.076(4) 0.006(3) 0.020(3) -0.036(3)
C38 0.209(7) 0.050(3) 0.107(5) -0.047(3) 0.117(5) -0.062(4)
I33A 0.037(3) 0.039(4) 0.037(3) 0.012(3) -0.001(2) 0.003(2)
I33B 0.122(9) 0.123(9) 0.054(5) 0.041(6) 0.040(5) 0.094(7)

loop_
_geom_bond_atom_site_label_1
_geom_bond_atom_site_label_2
_geom_bond_distance
_geom_bond_site_symmetry_2
_geom_bond_publ_flag
Ti1 C34 1.825(4) . ?
Ti1 N2 2.007(2) . ?
Ti1 N6 2.032(3) . ?
Ti1 I33 2.6628(8) . ?
Ti1 H80 2.02(4) . ?
N2 C3 1.340(4) . ?
N2 C7 1.454(4) . ?
C3 C4 1.407(4) . ?
C3 C19 1.507(5) . ?
C4 C5 1.412(4) . ?
C4 H39 0.92(3) . ?
C5 N6 1.333(4) . ?
C5 C20 1.506(5) . ?
N6 C21 1.448(4) . ?
N6 Ti1A 2.253(19) . ?
C7 C12 1.400(4) . ?
C7 C8 1.406(4) . ?
C8 C9 1.395(4) . ?
C8 C16 1.518(5) . ?
C9 C10 1.371(5) . ?
C9 H40 1.01(3) . ?
C10 C11 1.378(5) . ?
C10 H41 0.92(3) . ?
C11 C12 1.400(4) . ?
C11 H42 0.90(3) . ?
C12 C13 1.520(4) . ?
C13 C15 1.506(6) . ?
C13 C14 1.520(6) . ?
C13 H43 0.90(3) . ?
C14 H44 0.88(4) . ?
C14 H45 0.97(4) . ?
C14 H46 0.89(4) . ?
C15 H47 0.94(4) . ?
C15 H48 0.98(4) . ?
C15 H49 1.00(4) . ?
C16 C18 1.509(5) . ?
C16 C17 1.516(6) . ?
C16 H50 0.89(3) . ?
C17 H51 1.00(3) . ?
C17 H52 0.88(3) . ?
C17 H53 0.94(3) . ?
C18 H54 1.05(3) . ?
C18 H55 1.02(3) . ?
C18 H56 0.96(3) . ?
C19 H57 0.92(4) . ?
C19 H58 0.88(3) . ?
C19 H59 0.97(4) . ?
C20 H60 0.96(3) . ?
C20 H61 0.98(4) . ?
C20 H62 0.95(4) . ?
C21 C26 1.403(4) . ?
C21 C22 1.404(4) . ?
C22 C23 1.395(5) . ?
C22 C30 1.523(4) . ?
C23 C24 1.365(5) . ?
C23 H63 0.93(3) . ?
C24 C25 1.382(5) . ?
C24 H64 1.01(4) . ?
C25 C26 1.391(5) . ?
C25 H65 0.86(3) . ?
C26 C27 1.520(4) . ?
C27 C29 1.504(6) . ?
C27 C28 1.506(6) . ?
C27 H66 0.93(3) . ?
C28 H67 1.04(5) . ?
C28 H68 1.01(5) . ?
C28 H69 0.99(4) . ?
C29 H70 1.00(4) . ?
C29 H71 0.91(3) . ?
C29 H72 0.92(3) . ?
C30 C31 1.525(5) . ?
C30 C32 1.529(5) . ?
C30 H73 0.97(2) . ?
C31 H74 0.98(4) . ?
C31 H75 1.09(4) . ?
C31 H76 0.91(4) . ?
C32 H77 0.90(4) . ?
C32 H78 0.97(3) . ?
C32 H79 1.01(3) . ?
C34 C35 1.495(6) . ?
C34 H80 0.98(4) . ?
C35 C36 1.512(6) . ?
C35 C38 1.524(6) . ?
C35 C37 1.549(6) . ?
C36 H82 0.9800 . ?
C36 H83 0.9800 . ?
C36 H81 0.9800 . ?
C37 H86 0.9800 . ?
C37 H85 0.9800 . ?
C37 H84 0.9800 . ?
C38 H89 0.9800 . ?
C38 H87 0.9800 . ?
C38 H88 0.9800 . ?
Ti1A I33A 2.55(2) . ?
Ti1A I33B 2.73(2) . ?
Ti1A H80 1.16(4) . ?
I33A H80 1.43(4) . ?
